data_4067048
loop_
_publ_author_name
'Li, Ling'
'Jiao, Yunzhe'
'Brennessel, William W.'
'Jones, William D.'

_publ_section_title
;
 Reactivity and Regioselectivity of Insertion of Unsaturated Molecules
 into M&#x2212;C (M = Ir, Rh) Bonds of Cyclometalated Complexes
;
_journal_issue 20
_journal_name_full Organometallics
_journal_page_first 4593
_journal_paper_doi 10.1021/om100796q
_journal_volume 29
_journal_year 2010
_chemical_formula_moiety 'C23 H27 Cl N Rh'
_chemical_formula_sum 'C23 H27 Cl N Rh'
_chemical_formula_weight 455.82
_chemical_name_common jonll58
_chemical_name_systematic
;
 ?
;
_space_group_IT_number 14
_symmetry_cell_setting monoclinic
_symmetry_space_group_name_Hall '-P 2ybc'
_symmetry_space_group_name_H-M 'P 1 21/c 1'
_atom_sites_solution_hydrogens geom
_atom_sites_solution_primary direct
_atom_sites_solution_secondary difmap
_audit_creation_method SHELXL-97
_cell_angle_alpha 90.00
_cell_angle_beta 94.321(1)
_cell_angle_gamma 90.00
_cell_formula_units_Z 4
_cell_length_a 15.7511(9)
_cell_length_b 7.2007(4)
_cell_length_c 17.3962(10)
_cell_measurement_reflns_used 3774
_cell_measurement_temperature 100.0(1)
_cell_measurement_theta_max 37.92
_cell_measurement_theta_min 3.06
_cell_volume 1967.45(19)
_computing_cell_refinement 'SAINT (Bruker, 2007)'
_computing_data_collection 'APEX2 (Bruker, 2007)'
_computing_data_reduction 'SAINT (Bruker, 2007)'
_computing_molecular_graphics 'SHELXTL (Sheldrick, 2008)'
_computing_publication_material 'SHELXTL (Sheldrick, 2008)'
_computing_structure_refinement 'SHELXL-97 (Sheldrick, 2008)'
_computing_structure_solution 'SIR97 (Altomare et al., 1999)'
_diffrn_ambient_temperature 100.0(1)
_diffrn_measured_fraction_theta_full 0.993
_diffrn_measured_fraction_theta_max 0.993
_diffrn_measurement_device_type 'Bruker SMART APEX II CCD Platform'
_diffrn_measurement_method 'area detector, \w scans per \f'
_diffrn_radiation_monochromator graphite
_diffrn_radiation_source 'fine-focus sealed tube'
_diffrn_radiation_type MoK\a
_diffrn_radiation_wavelength 0.71073
_diffrn_reflns_av_R_equivalents 0.0348
_diffrn_reflns_av_sigmaI/netI 0.0293
_diffrn_reflns_limit_h_max 27
_diffrn_reflns_limit_h_min -26
_diffrn_reflns_limit_k_max 12
_diffrn_reflns_limit_k_min -12
_diffrn_reflns_limit_l_max 29
_diffrn_reflns_limit_l_min -29
_diffrn_reflns_number 46481
_diffrn_reflns_theta_full 37.78
_diffrn_reflns_theta_max 37.78
_diffrn_reflns_theta_min 1.30
_exptl_absorpt_coefficient_mu 1.010
_exptl_absorpt_correction_T_max 0.8715
_exptl_absorpt_correction_T_min 0.7651
_exptl_absorpt_correction_type multi-scan
_exptl_absorpt_process_details 'SADABS (Sheldrick, 2007)'
_exptl_crystal_colour red-orange
_exptl_crystal_density_diffrn 1.539
_exptl_crystal_density_method 'not measured'
_exptl_crystal_description block
_exptl_crystal_F_000 936
_exptl_crystal_size_max 0.28
_exptl_crystal_size_mid 0.16
_exptl_crystal_size_min 0.14
_refine_diff_density_max 1.267
_refine_diff_density_min -0.473
_refine_diff_density_rms 0.115
_refine_ls_extinction_method none
_refine_ls_goodness_of_fit_ref 1.113
_refine_ls_hydrogen_treatment constr
_refine_ls_matrix_type full
_refine_ls_number_parameters 241
_refine_ls_number_reflns 10480
_refine_ls_number_restraints 0
_refine_ls_restrained_S_all 1.113
_refine_ls_R_factor_all 0.0343
_refine_ls_R_factor_gt 0.0266
_refine_ls_shift/su_max 0.001
_refine_ls_shift/su_mean 0.000
_refine_ls_structure_factor_coef Fsqd
_refine_ls_weighting_details 'calc w=1/[\s^2^(Fo^2^)+(0.0388P)^2^+0.3145P] where P=(Fo^2^+2Fc^2^)/3'
_refine_ls_weighting_scheme calc
_refine_ls_wR_factor_gt 0.0683
_refine_ls_wR_factor_ref 0.0765
_reflns_number_gt 8936
_reflns_number_total 10480
_reflns_threshold_expression >2sigma(I)
_cod_data_source_file om100796q_si_003.cif
_cod_data_source_block 4a
_cod_database_code 4067048

loop_
_symmetry_equiv_pos_as_xyz
'x, y, z'
'-x, y+1/2, -z+1/2'
'-x, -y, -z'
'x, -y-1/2, z-1/2'

loop_
_atom_site_label
_atom_site_type_symbol
_atom_site_fract_x
_atom_site_fract_y
_atom_site_fract_z
_atom_site_U_iso_or_equiv
_atom_site_adp_type
_atom_site_occupancy
_atom_site_symmetry_multiplicity
_atom_site_calc_flag
_atom_site_refinement_flags
Rh1 Rh 0.286398(5) -0.038956(12) 0.455082(5) 0.01042(3) Uani 1 1 d .
Cl1 Cl 0.387006(19) 0.13014(4) 0.539777(17) 0.01725(5) Uani 1 1 d .
N1 N 0.33869(6) 0.07530(14) 0.35829(6) 0.01182(15) Uani 1 1 d .
C1 C 0.21690(8) 0.21185(17) 0.44659(7) 0.01424(19) Uani 1 1 d .
H1 H 0.2594 0.3125 0.4396 0.017 Uiso 1 1 calc R
C2 C 0.16248(7) 0.20156(17) 0.37352(7) 0.01471(19) Uani 1 1 d .
C3 C 0.07351(8) 0.2203(2) 0.37156(8) 0.0218(2) Uani 1 1 d .
H3 H 0.0476 0.2400 0.4185 0.026 Uiso 1 1 calc R
C4 C 0.02227(9) 0.2108(3) 0.30292(9) 0.0273(3) Uani 1 1 d .
H4 H -0.0378 0.2223 0.3036 0.033 Uiso 1 1 calc R
C5 C 0.05854(9) 0.1845(2) 0.23381(9) 0.0265(3) Uani 1 1 d .
H5 H 0.0237 0.1781 0.1869 0.032 Uiso 1 1 calc R
C6 C 0.14645(8) 0.1675(2) 0.23375(8) 0.0194(2) Uani 1 1 d .
H6 H 0.1715 0.1505 0.1863 0.023 Uiso 1 1 calc R
C7 C 0.19867(7) 0.17511(17) 0.30229(7) 0.01430(19) Uani 1 1 d .
C8 C 0.29165(7) 0.15410(16) 0.29828(6) 0.01244(18) Uani 1 1 d .
C9 C 0.33139(8) 0.21391(18) 0.23333(7) 0.0161(2) Uani 1 1 d .
H9 H 0.2987 0.2722 0.1920 0.019 Uiso 1 1 calc R
C10 C 0.41802(8) 0.18870(19) 0.22893(7) 0.0175(2) Uani 1 1 d .
H10 H 0.4448 0.2252 0.1842 0.021 Uiso 1 1 calc R
C11 C 0.46493(8) 0.10942(19) 0.29093(7) 0.0164(2) Uani 1 1 d .
H11 H 0.5246 0.0916 0.2897 0.020 Uiso 1 1 calc R
C12 C 0.42341(8) 0.05659(17) 0.35477(7) 0.01399(19) Uani 1 1 d .
H12 H 0.4559 0.0051 0.3978 0.017 Uiso 1 1 calc R
C13 C 0.22583(8) -0.28106(17) 0.40394(7) 0.01436(19) Uani 1 1 d .
C14 C 0.18366(8) -0.23530(17) 0.47144(8) 0.0164(2) Uani 1 1 d .
C15 C 0.24586(9) -0.24211(18) 0.53555(7) 0.0176(2) Uani 1 1 d .
C16 C 0.32488(8) -0.31311(17) 0.50797(7) 0.0160(2) Uani 1 1 d .
C17 C 0.31280(8) -0.33621(16) 0.42812(7) 0.01411(19) Uani 1 1 d .
C18 C 0.18385(10) -0.2974(2) 0.32404(8) 0.0222(2) Uani 1 1 d .
H18A H 0.1588 -0.4214 0.3170 0.033 Uiso 1 1 calc R
H18B H 0.2263 -0.2781 0.2864 0.033 Uiso 1 1 calc R
H18C H 0.1390 -0.2034 0.3165 0.033 Uiso 1 1 calc R
C19 C 0.09064(9) -0.1992(2) 0.47367(10) 0.0266(3) Uani 1 1 d .
H19A H 0.0598 -0.3176 0.4723 0.040 Uiso 1 1 calc R
H19B H 0.0707 -0.1238 0.4290 0.040 Uiso 1 1 calc R
H19C H 0.0803 -0.1326 0.5212 0.040 Uiso 1 1 calc R
C20 C 0.23137(12) -0.2092(2) 0.61836(8) 0.0294(3) Uani 1 1 d .
H20A H 0.2203 -0.3279 0.6433 0.044 Uiso 1 1 calc R
H20B H 0.1823 -0.1268 0.6218 0.044 Uiso 1 1 calc R
H20C H 0.2820 -0.1513 0.6443 0.044 Uiso 1 1 calc R
C21 C 0.40466(10) -0.3534(2) 0.55672(9) 0.0254(3) Uani 1 1 d .
H21A H 0.4079 -0.4866 0.5681 0.038 Uiso 1 1 calc R
H21B H 0.4046 -0.2835 0.6051 0.038 Uiso 1 1 calc R
H21C H 0.4539 -0.3165 0.5291 0.038 Uiso 1 1 calc R
C22 C 0.37811(9) -0.4022(2) 0.37648(9) 0.0226(3) Uani 1 1 d .
H22A H 0.3743 -0.5375 0.3711 0.034 Uiso 1 1 calc R
H22B H 0.4350 -0.3682 0.3988 0.034 Uiso 1 1 calc R
H22C H 0.3679 -0.3442 0.3257 0.034 Uiso 1 1 calc R
C23 C 0.17374(9) 0.2601(2) 0.51895(8) 0.0208(2) Uani 1 1 d .
H23A H 0.1460 0.3816 0.5125 0.031 Uiso 1 1 calc R
H23B H 0.2163 0.2646 0.5630 0.031 Uiso 1 1 calc R
H23C H 0.1309 0.1655 0.5282 0.031 Uiso 1 1 calc R

loop_
_atom_site_aniso_label
_atom_site_aniso_U_11
_atom_site_aniso_U_22
_atom_site_aniso_U_33
_atom_site_aniso_U_23
_atom_site_aniso_U_13
_atom_site_aniso_U_12
Rh1 0.01168(4) 0.01104(4) 0.00860(4) 0.00045(3) 0.00114(3) -0.00047(3)
Cl1 0.01972(12) 0.01700(12) 0.01440(11) -0.00259(9) -0.00282(9) -0.00157(10)
N1 0.0125(4) 0.0123(4) 0.0108(4) 0.0002(3) 0.0013(3) -0.0003(3)
C1 0.0156(5) 0.0141(4) 0.0133(4) 0.0002(4) 0.0031(4) 0.0015(4)
C2 0.0134(4) 0.0158(5) 0.0150(5) 0.0026(4) 0.0022(4) 0.0018(4)
C3 0.0146(5) 0.0296(7) 0.0217(6) 0.0063(5) 0.0040(4) 0.0042(5)
C4 0.0137(5) 0.0401(8) 0.0277(7) 0.0077(6) -0.0009(5) 0.0027(5)
C5 0.0177(6) 0.0377(8) 0.0229(6) 0.0049(6) -0.0054(5) 0.0018(5)
C6 0.0179(5) 0.0248(6) 0.0151(5) 0.0032(4) -0.0015(4) 0.0010(4)
C7 0.0137(4) 0.0160(5) 0.0131(4) 0.0026(4) -0.0002(3) 0.0002(4)
C8 0.0136(4) 0.0132(4) 0.0105(4) 0.0007(3) 0.0007(3) 0.0001(3)
C9 0.0183(5) 0.0187(5) 0.0113(4) 0.0027(4) 0.0018(4) -0.0013(4)
C10 0.0189(5) 0.0203(5) 0.0142(5) 0.0011(4) 0.0059(4) -0.0025(4)
C11 0.0141(5) 0.0189(5) 0.0167(5) -0.0001(4) 0.0049(4) -0.0016(4)
C12 0.0127(4) 0.0157(5) 0.0137(5) 0.0005(4) 0.0015(4) -0.0004(4)
C13 0.0157(5) 0.0136(4) 0.0136(4) 0.0003(4) 0.0001(4) -0.0023(4)
C14 0.0157(5) 0.0149(5) 0.0191(5) 0.0015(4) 0.0049(4) -0.0026(4)
C15 0.0253(6) 0.0157(5) 0.0121(5) 0.0025(4) 0.0044(4) -0.0037(4)
C16 0.0194(5) 0.0127(4) 0.0154(5) 0.0029(4) -0.0024(4) -0.0017(4)
C17 0.0149(4) 0.0122(4) 0.0152(5) -0.0008(4) 0.0011(4) -0.0011(3)
C18 0.0276(6) 0.0210(6) 0.0168(5) -0.0014(4) -0.0069(5) -0.0044(5)
C19 0.0167(5) 0.0246(6) 0.0396(8) 0.0021(6) 0.0103(5) -0.0020(5)
C20 0.0500(10) 0.0255(7) 0.0139(5) 0.0018(5) 0.0101(6) -0.0063(7)
C21 0.0291(7) 0.0186(6) 0.0263(7) 0.0054(5) -0.0120(5) -0.0006(5)
C22 0.0214(6) 0.0176(5) 0.0299(7) -0.0052(5) 0.0093(5) 0.0001(5)
C23 0.0247(6) 0.0215(6) 0.0169(5) -0.0015(4) 0.0069(4) 0.0047(5)

loop_
_atom_type_symbol
_atom_type_description
_atom_type_scat_dispersion_real
_atom_type_scat_dispersion_imag
_atom_type_scat_source
C C 0.0033 0.0016 'International Tables Vol C Tables 4.2.6.8 and 6.1.1.4'
H H 0.0000 0.0000 'International Tables Vol C Tables 4.2.6.8 and 6.1.1.4'
N N 0.0061 0.0033 'International Tables Vol C Tables 4.2.6.8 and 6.1.1.4'
Cl Cl 0.1484 0.1585 'International Tables Vol C Tables 4.2.6.8 and 6.1.1.4'
Rh Rh -1.1178 0.9187 'International Tables Vol C Tables 4.2.6.8 and 6.1.1.4'

loop_
_geom_angle_atom_site_label_1
_geom_angle_atom_site_label_2
_geom_angle_atom_site_label_3
_geom_angle
N1 Rh1 C1 80.86(4)
N1 Rh1 C13 100.07(4)
C1 Rh1 C13 116.97(5)
N1 Rh1 C15 160.29(5)
C1 Rh1 C15 116.67(5)
C13 Rh1 C15 64.78(5)
N1 Rh1 C14 134.29(4)
C1 Rh1 C14 100.23(5)
C13 Rh1 C14 38.56(5)
C15 Rh1 C14 38.46(5)
N1 Rh1 C17 96.69(4)
C1 Rh1 C17 155.16(5)
C13 Rh1 C17 38.76(4)
C15 Rh1 C17 63.60(5)
C14 Rh1 C17 63.84(5)
N1 Rh1 C16 124.36(4)
C1 Rh1 C16 154.77(5)
C13 Rh1 C16 63.47(5)
C15 Rh1 C16 38.71(5)
C14 Rh1 C16 63.68(5)
C17 Rh1 C16 36.37(5)
N1 Rh1 Cl1 90.73(3)
C1 Rh1 Cl1 85.65(3)
C13 Rh1 Cl1 156.07(3)
C15 Rh1 Cl1 99.16(4)
C14 Rh1 Cl1 134.98(4)
C17 Rh1 Cl1 119.17(3)
C16 Rh1 Cl1 92.81(3)
C12 N1 C8 119.45(10)
C12 N1 Rh1 116.59(8)
C8 N1 Rh1 123.81(8)
C2 C1 C23 117.23(11)
C2 C1 Rh1 106.31(8)
C23 C1 Rh1 113.63(8)
C2 C1 H1 106.3
C23 C1 H1 106.3
Rh1 C1 H1 106.3
C3 C2 C7 117.27(11)
C3 C2 C1 121.85(11)
C7 C2 C1 120.87(10)
C4 C3 C2 121.92(13)
C4 C3 H3 119.0
C2 C3 H3 119.0
C5 C4 C3 120.14(13)
C5 C4 H4 119.9
C3 C4 H4 119.9
C4 C5 C6 119.32(13)
C4 C5 H5 120.3
C6 C5 H5 120.3
C5 C6 C7 121.20(13)
C5 C6 H6 119.4
C7 C6 H6 119.4
C6 C7 C2 120.15(11)
C6 C7 C8 118.48(11)
C2 C7 C8 121.37(10)
N1 C8 C9 119.85(11)
N1 C8 C7 119.42(10)
C9 C8 C7 120.73(10)
C10 C9 C8 120.45(11)
C10 C9 H9 119.8
C8 C9 H9 119.8
C11 C10 C9 118.79(11)
C11 C10 H10 120.6
C9 C10 H10 120.6
C12 C11 C10 118.82(11)
C12 C11 H11 120.6
C10 C11 H11 120.6
N1 C12 C11 122.59(11)
N1 C12 H12 118.7
C11 C12 H12 118.7
C14 C13 C17 108.08(10)
C14 C13 C18 125.44(11)
C17 C13 C18 125.87(11)
C14 C13 Rh1 72.07(7)
C17 C13 Rh1 73.92(7)
C18 C13 Rh1 126.81(9)
C15 C14 C13 107.42(11)
C15 C14 C19 127.08(12)
C13 C14 C19 125.41(12)
C15 C14 Rh1 69.67(7)
C13 C14 Rh1 69.37(7)
C19 C14 Rh1 129.04(10)
C14 C15 C16 107.88(11)
C14 C15 C20 126.97(13)
C16 C15 C20 124.64(13)
C14 C15 Rh1 71.87(7)
C16 C15 Rh1 73.89(7)
C20 C15 Rh1 126.37(10)
C17 C16 C15 108.22(11)
C17 C16 C21 126.02(13)
C15 C16 C21 125.75(12)
C17 C16 Rh1 71.61(7)
C15 C16 Rh1 67.40(7)
C21 C16 Rh1 126.51(9)
C16 C17 C13 108.00(11)
C16 C17 C22 125.97(12)
C13 C17 C22 126.02(12)
C16 C17 Rh1 72.02(7)
C13 C17 Rh1 67.31(7)
C22 C17 Rh1 125.31(9)
C13 C18 H18A 109.5
C13 C18 H18B 109.5
H18A C18 H18B 109.5
C13 C18 H18C 109.5
H18A C18 H18C 109.5
H18B C18 H18C 109.5
C14 C19 H19A 109.5
C14 C19 H19B 109.5
H19A C19 H19B 109.5
C14 C19 H19C 109.5
H19A C19 H19C 109.5
H19B C19 H19C 109.5
C15 C20 H20A 109.5
C15 C20 H20B 109.5
H20A C20 H20B 109.5
C15 C20 H20C 109.5
H20A C20 H20C 109.5
H20B C20 H20C 109.5
C16 C21 H21A 109.5
C16 C21 H21B 109.5
H21A C21 H21B 109.5
C16 C21 H21C 109.5
H21A C21 H21C 109.5
H21B C21 H21C 109.5
C17 C22 H22A 109.5
C17 C22 H22B 109.5
H22A C22 H22B 109.5
C17 C22 H22C 109.5
H22A C22 H22C 109.5
H22B C22 H22C 109.5
C1 C23 H23A 109.5
C1 C23 H23B 109.5
H23A C23 H23B 109.5
C1 C23 H23C 109.5
H23A C23 H23C 109.5
H23B C23 H23C 109.5

loop_
_geom_bond_atom_site_label_1
_geom_bond_atom_site_label_2
_geom_bond_distance
Rh1 N1 2.0974(10)
Rh1 C1 2.1112(12)
Rh1 C13 2.1478(12)
Rh1 C15 2.1545(12)
Rh1 C14 2.1836(12)
Rh1 C17 2.2369(12)
Rh1 C16 2.2421(12)
Rh1 Cl1 2.4110(3)
N1 C12 1.3472(15)
N1 C8 1.3581(15)
C1 C2 1.4805(17)
C1 C23 1.5156(17)
C1 H1 1.0000
C2 C3 1.4057(17)
C2 C7 1.4153(17)
C3 C4 1.392(2)
C3 H3 0.9500
C4 C5 1.382(2)
C4 H4 0.9500
C5 C6 1.3902(19)
C5 H5 0.9500
C6 C7 1.3976(17)
C6 H6 0.9500
C7 C8 1.4793(16)
C8 C9 1.4001(16)
C9 C10 1.3844(18)
C9 H9 0.9500
C10 C11 1.3838(19)
C10 H10 0.9500
C11 C12 1.3838(17)
C11 H11 0.9500
C12 H12 0.9500
C13 C14 1.4305(17)
C13 C17 1.4576(17)
C13 C18 1.4981(17)
C14 C15 1.4289(18)
C14 C19 1.4913(19)
C15 C16 1.4597(19)
C15 C20 1.4942(19)
C16 C17 1.3978(18)
C16 C21 1.4905(18)
C17 C22 1.4934(18)
C18 H18A 0.9800
C18 H18B 0.9800
C18 H18C 0.9800
C19 H19A 0.9800
C19 H19B 0.9800
C19 H19C 0.9800
C20 H20A 0.9800
C20 H20B 0.9800
C20 H20C 0.9800
C21 H21A 0.9800
C21 H21B 0.9800
C21 H21C 0.9800
C22 H22A 0.9800
C22 H22B 0.9800
C22 H22C 0.9800
C23 H23A 0.9800
C23 H23B 0.9800
C23 H23C 0.9800

loop_
_geom_torsion_atom_site_label_1
_geom_torsion_atom_site_label_2
_geom_torsion_atom_site_label_3
_geom_torsion_atom_site_label_4
_geom_torsion
C1 Rh1 N1 C12 138.73(9)
C13 Rh1 N1 C12 -105.29(9)
C15 Rh1 N1 C12 -67.25(17)
C14 Rh1 N1 C12 -125.86(9)
C17 Rh1 N1 C12 -66.24(9)
C16 Rh1 N1 C12 -40.65(10)
Cl1 Rh1 N1 C12 53.25(8)
C1 Rh1 N1 C8 -45.71(9)
C13 Rh1 N1 C8 70.27(10)
C15 Rh1 N1 C8 108.32(15)
C14 Rh1 N1 C8 49.70(12)
C17 Rh1 N1 C8 109.32(10)
C16 Rh1 N1 C8 134.91(9)
Cl1 Rh1 N1 C8 -131.19(9)
N1 Rh1 C1 C2 65.83(8)
C13 Rh1 C1 C2 -30.88(9)
C15 Rh1 C1 C2 -104.66(8)
C14 Rh1 C1 C2 -67.78(8)
C17 Rh1 C1 C2 -20.36(15)
C16 Rh1 C1 C2 -115.38(11)
Cl1 Rh1 C1 C2 157.27(8)
N1 Rh1 C1 C23 -163.74(10)
C13 Rh1 C1 C23 99.55(10)
C15 Rh1 C1 C23 25.77(11)
C14 Rh1 C1 C23 62.66(10)
C17 Rh1 C1 C23 110.07(12)
C16 Rh1 C1 C23 15.05(17)
Cl1 Rh1 C1 C23 -72.30(9)
C23 C1 C2 C3 -5.17(18)
Rh1 C1 C2 C3 123.18(12)
C23 C1 C2 C7 173.84(12)
Rh1 C1 C2 C7 -57.81(13)
C7 C2 C3 C4 0.9(2)
C1 C2 C3 C4 179.96(14)
C2 C3 C4 C5 -0.8(3)
C3 C4 C5 C6 0.1(3)
C4 C5 C6 C7 0.5(2)
C5 C6 C7 C2 -0.4(2)
C5 C6 C7 C8 179.35(13)
C3 C2 C7 C6 -0.31(19)
C1 C2 C7 C6 -179.37(12)
C3 C2 C7 C8 179.96(12)
C1 C2 C7 C8 0.90(18)
C12 N1 C8 C9 0.39(17)
Rh1 N1 C8 C9 -175.05(9)
C12 N1 C8 C7 -179.82(11)
Rh1 N1 C8 C7 4.74(15)
C6 C7 C8 N1 -149.14(12)
C2 C7 C8 N1 30.60(17)
C6 C7 C8 C9 30.65(18)
C2 C7 C8 C9 -149.62(12)
N1 C8 C9 C10 1.77(19)
C7 C8 C9 C10 -178.02(12)
C8 C9 C10 C11 -2.2(2)
C9 C10 C11 C12 0.62(19)
C8 N1 C12 C11 -2.09(18)
Rh1 N1 C12 C11 173.68(10)
C10 C11 C12 N1 1.58(19)
N1 Rh1 C13 C14 -156.21(7)
C1 Rh1 C13 C14 -71.40(8)
C15 Rh1 C13 C14 37.07(7)
C17 Rh1 C13 C14 115.64(10)
C16 Rh1 C13 C14 80.28(8)
Cl1 Rh1 C13 C14 88.19(10)
N1 Rh1 C13 C17 88.16(7)
C1 Rh1 C13 C17 172.96(7)
C15 Rh1 C13 C17 -78.56(8)
C14 Rh1 C13 C17 -115.64(10)
C16 Rh1 C13 C17 -35.35(7)
Cl1 Rh1 C13 C17 -27.44(12)
N1 Rh1 C13 C18 -34.93(12)
C1 Rh1 C13 C18 49.87(13)
C15 Rh1 C13 C18 158.35(13)
C14 Rh1 C13 C18 121.27(14)
C17 Rh1 C13 C18 -123.09(14)
C16 Rh1 C13 C18 -158.44(13)
Cl1 Rh1 C13 C18 -150.53(9)
C17 C13 C14 C15 6.16(14)
C18 C13 C14 C15 177.60(12)
Rh1 C13 C14 C15 -59.53(9)
C17 C13 C14 C19 -170.40(12)
C18 C13 C14 C19 1.1(2)
Rh1 C13 C14 C19 123.92(13)
C17 C13 C14 Rh1 65.68(8)
C18 C13 C14 Rh1 -122.87(13)
N1 Rh1 C14 C15 152.43(7)
C1 Rh1 C14 C15 -120.41(8)
C13 Rh1 C14 C15 118.72(11)
C17 Rh1 C14 C15 79.75(8)
C16 Rh1 C14 C15 39.03(8)
Cl1 Rh1 C14 C15 -26.32(9)
N1 Rh1 C14 C13 33.71(10)
C1 Rh1 C14 C13 120.87(7)
C15 Rh1 C14 C13 -118.72(11)
C17 Rh1 C14 C13 -38.97(7)
C16 Rh1 C14 C13 -79.69(8)
Cl1 Rh1 C14 C13 -145.04(6)
N1 Rh1 C14 C19 -85.75(14)
C1 Rh1 C14 C19 1.42(14)
C13 Rh1 C14 C19 -119.45(16)
C15 Rh1 C14 C19 121.83(16)
C17 Rh1 C14 C19 -158.42(15)
C16 Rh1 C14 C19 160.85(15)
Cl1 Rh1 C14 C19 95.51(13)
C13 C14 C15 C16 -6.31(14)
C19 C14 C15 C16 170.17(13)
Rh1 C14 C15 C16 -65.64(8)
C13 C14 C15 C20 -178.36(13)
C19 C14 C15 C20 -1.9(2)
Rh1 C14 C15 C20 122.31(14)
C13 C14 C15 Rh1 59.33(9)
C19 C14 C15 Rh1 -124.19(14)
N1 Rh1 C15 C14 -79.30(16)
C1 Rh1 C15 C14 71.76(8)
C13 Rh1 C15 C14 -37.17(7)
C17 Rh1 C15 C14 -80.42(8)
C16 Rh1 C15 C14 -115.52(10)
Cl1 Rh1 C15 C14 161.48(7)
N1 Rh1 C15 C16 36.22(17)
C1 Rh1 C15 C16 -172.72(7)
C13 Rh1 C15 C16 78.35(8)
C14 Rh1 C15 C16 115.52(10)
C17 Rh1 C15 C16 35.10(7)
Cl1 Rh1 C15 C16 -83.00(7)
N1 Rh1 C15 C20 157.69(13)
C1 Rh1 C15 C20 -51.25(15)
C13 Rh1 C15 C20 -160.19(15)
C14 Rh1 C15 C20 -123.01(17)
C17 Rh1 C15 C20 156.57(15)
C16 Rh1 C15 C20 121.47(16)
Cl1 Rh1 C15 C20 38.47(14)
C14 C15 C16 C17 4.10(14)
C20 C15 C16 C17 176.38(13)
Rh1 C15 C16 C17 -60.21(9)
C14 C15 C16 C21 -176.05(12)
C20 C15 C16 C21 -3.8(2)
Rh1 C15 C16 C21 119.63(12)
C14 C15 C16 Rh1 64.31(8)
C20 C15 C16 Rh1 -123.41(13)
N1 Rh1 C16 C17 -46.34(9)
C1 Rh1 C16 C17 135.11(11)
C13 Rh1 C16 C17 37.66(7)
C15 Rh1 C16 C17 119.69(10)
C14 Rh1 C16 C17 80.93(8)
Cl1 Rh1 C16 C17 -139.14(7)
N1 Rh1 C16 C15 -166.03(7)
C1 Rh1 C16 C15 15.41(14)
C13 Rh1 C16 C15 -82.04(8)
C14 Rh1 C16 C15 -38.77(7)
C17 Rh1 C16 C15 -119.69(10)
Cl1 Rh1 C16 C15 101.17(7)
N1 Rh1 C16 C21 75.33(13)
C1 Rh1 C16 C21 -103.23(15)
C13 Rh1 C16 C21 159.32(14)
C15 Rh1 C16 C21 -118.64(15)
C14 Rh1 C16 C21 -157.41(14)
C17 Rh1 C16 C21 121.67(16)
Cl1 Rh1 C16 C21 -17.47(13)
C15 C16 C17 C13 -0.27(14)
C21 C16 C17 C13 179.88(12)
Rh1 C16 C17 C13 -57.87(8)
C15 C16 C17 C22 178.61(12)
C21 C16 C17 C22 -1.2(2)
Rh1 C16 C17 C22 121.01(12)
C15 C16 C17 Rh1 57.60(8)
C21 C16 C17 Rh1 -122.25(13)
C14 C13 C17 C16 -3.65(14)
C18 C13 C17 C16 -175.05(12)
Rh1 C13 C17 C16 60.81(9)
C14 C13 C17 C22 177.47(12)
C18 C13 C17 C22 6.1(2)
Rh1 C13 C17 C22 -118.07(12)
C14 C13 C17 Rh1 -64.47(8)
C18 C13 C17 Rh1 124.13(13)
N1 Rh1 C17 C16 143.04(7)
C1 Rh1 C17 C16 -134.27(11)
C13 Rh1 C17 C16 -119.20(10)
C15 Rh1 C17 C16 -37.34(8)
C14 Rh1 C17 C16 -80.44(8)
Cl1 Rh1 C17 C16 48.44(8)
N1 Rh1 C17 C13 -97.76(7)
C1 Rh1 C17 C13 -15.07(14)
C15 Rh1 C17 C13 81.86(8)
C14 Rh1 C17 C13 38.76(7)
C16 Rh1 C17 C13 119.20(10)
Cl1 Rh1 C17 C13 167.64(6)
N1 Rh1 C17 C22 21.25(12)
C1 Rh1 C17 C22 103.95(14)
C13 Rh1 C17 C22 119.02(14)
C15 Rh1 C17 C22 -159.13(13)
C14 Rh1 C17 C22 157.78(13)
C16 Rh1 C17 C22 -121.79(14)
Cl1 Rh1 C17 C22 -73.34(12)
